data_1515362
loop_
_publ_author_name
'Busschaert, Nathalie'
'Bradberry, Samuel J.'
'Wenzel, Marco'
'Haynes, Cally J. E.'
'Hiscock, Jennifer R.'
'Kirby, Isabelle L.'
'Karagiannidis, Louise E.'
'Moore, Stephen J.'
'Wells, Neil J.'
'Herniman, Julie'
'Langley, G. John'
'Horton, Peter N.'
'Light, Mark E.'
'Marques, Igor'
'Costa, Paulo J.'
'F\'elix, V\'itor'
'Frey, Jeremy G.'
'Gale, Philip A.'

_publ_section_title
;
 Towards predictable transmembrane transport: QSAR analysis of anion
 binding and transport
;
_journal_issue 8
_journal_name_full 'Chemical Science'
_journal_page_first 3036
_journal_paper_doi 10.1039/c3sc51023a
_journal_volume 4
_journal_year 2013
_chemical_compound_source
;
Nathalie Busschaert
Marco Wenzel
;
_chemical_formula_moiety 'C14 H19 N3 S'
_chemical_formula_sum 'C14 H19 N3 S'
_chemical_formula_weight 261.38
_chemical_name_systematic
;
?
;
_space_group_IT_number 2
_symmetry_cell_setting triclinic
_symmetry_space_group_name_Hall '-P 1'
_symmetry_space_group_name_H-M 'P -1'
_atom_sites_solution_hydrogens geom
_atom_sites_solution_primary direct
_atom_sites_solution_secondary difmap
_audit_creation_method SHELXL-97
_cell_angle_alpha 82.276(9)
_cell_angle_beta 82.154(10)
_cell_angle_gamma 63.734(8)
_cell_formula_units_Z 2
_cell_length_a 7.466(3)
_cell_length_b 8.049(3)
_cell_length_c 13.472(5)
_cell_measurement_reflns_used 3323
_cell_measurement_temperature 100(2)
_cell_measurement_theta_max 27.7
_cell_measurement_theta_min 3.1
_cell_volume 716.7(5)
_computing_cell_refinement
;
CrystalClear-SM Expert 2.0 r7 (Rigaku, 2011)
;
_computing_data_collection
;
CrystalClear-SM Expert 2.0 r7 (Rigaku, 2011)
;
_computing_data_reduction
;
CrystalClear-SM Expert 2.0 r7 (Rigaku, 2011)
;
_computing_publication_material 'WINGX (Farrugia, 1998)'
_computing_structure_refinement 'SHELXL-97 (Sheldrick, 2008)'
_computing_structure_solution 'SHELXS-97 (Sheldrick, 1997)'
_diffrn_ambient_temperature 100(2)
_diffrn_detector 'CCD plate'
_diffrn_detector_area_resol_mean 28.5714
_diffrn_detector_type 'Rigaku HG Saturn724+ (2x2 bin mode)'
_diffrn_measured_fraction_theta_full 0.992
_diffrn_measured_fraction_theta_max 0.992
_diffrn_measurement_device 'four-circle \k diffractometer'
_diffrn_measurement_device_type 'Rigaku AFC12 (Right)'
_diffrn_measurement_method 'profile data from \w-scans'
_diffrn_measurement_specimen_support 'MiTeGen micromount'
_diffrn_radiation_collimation 'Confocal mirrors, VHF Varimax '
_diffrn_radiation_type MoK\a
_diffrn_radiation_wavelength 0.71075
_diffrn_reflns_av_R_equivalents 0.0820
_diffrn_reflns_av_sigmaI/netI 0.1232
_diffrn_reflns_limit_h_max 8
_diffrn_reflns_limit_h_min -9
_diffrn_reflns_limit_k_max 10
_diffrn_reflns_limit_k_min -10
_diffrn_reflns_limit_l_max 17
_diffrn_reflns_limit_l_min -17
_diffrn_reflns_number 6649
_diffrn_reflns_theta_full 27.46
_diffrn_reflns_theta_max 27.46
_diffrn_reflns_theta_min 3.05
_diffrn_source 'Rotating Anode'
_diffrn_source_current 55.0
_diffrn_source_power 2.475
_diffrn_source_voltage 45.0
_exptl_absorpt_coefficient_mu 0.213
_exptl_absorpt_correction_T_max 0.9979
_exptl_absorpt_correction_T_min 0.9626
_exptl_absorpt_correction_type multi-scan
_exptl_absorpt_process_details
;
Jacobson, R. (1998). REQAB. Private communication to the
Rigaku Corporation, Tokyo, Japan.
;
_exptl_crystal_colour colorless
_exptl_crystal_density_diffrn 1.211
_exptl_crystal_density_method 'not measured'
_exptl_crystal_description platelet
_exptl_crystal_F_000 280
_exptl_crystal_size_max 0.18
_exptl_crystal_size_mid 0.08
_exptl_crystal_size_min 0.01
_refine_diff_density_max 0.929
_refine_diff_density_min -1.303
_refine_diff_density_rms 0.134
_refine_ls_extinction_method none
_refine_ls_goodness_of_fit_ref 1.064
_refine_ls_hydrogen_treatment constr
_refine_ls_matrix_type full
_refine_ls_number_parameters 179
_refine_ls_number_reflns 3271
_refine_ls_number_restraints 195
_refine_ls_restrained_S_all 1.049
_refine_ls_R_factor_all 0.1143
_refine_ls_R_factor_gt 0.1018
_refine_ls_shift/su_max 0.000
_refine_ls_shift/su_mean 0.000
_refine_ls_structure_factor_coef Fsqd
_refine_ls_weighting_details 'calc w=1/[\s^2^(Fo^2^)+(0.1923P)^2^+0.0000P] where P=(Fo^2^+2Fc^2^)/3'
_refine_ls_weighting_scheme calc
_refine_ls_wR_factor_gt 0.2625
_refine_ls_wR_factor_ref 0.2781
_reflns_number_gt 2464
_reflns_number_total 3271
_reflns_threshold_expression >2\s(I)
_cod_data_source_file c3sc51023a.cif
_cod_data_source_block p-CN
_cod_database_code 1515362

loop_
_symmetry_equiv_pos_as_xyz
'x, y, z'
'-x, -y, -z'

loop_
_atom_site_label
_atom_site_type_symbol
_atom_site_fract_x
_atom_site_fract_y
_atom_site_fract_z
_atom_site_U_iso_or_equiv
_atom_site_adp_type
_atom_site_occupancy
_atom_site_symmetry_multiplicity
_atom_site_calc_flag
_atom_site_refinement_flags
_atom_site_disorder_assembly
_atom_site_disorder_group
S1 S 0.97250(10) 0.00943(9) 0.66121(6) 0.0359(3) Uani 1 1 d . . .
N1 N 0.5759(3) 0.1883(3) 0.70112(19) 0.0290(6) Uani 1 1 d . . .
H1 H 0.4550 0.2499 0.6803 0.035 Uiso 1 1 calc R A 1
N2 N 0.6965(3) 0.1689(3) 0.53224(19) 0.0289(6) Uani 1 1 d . . .
H2 H 0.8049 0.1424 0.4904 0.035 Uiso 1 1 calc R B .
N3 N -0.1410(4) 0.5288(4) 0.2807(2) 0.0384(6) Uani 1 1 d . . .
C6A C 0.5936(4) 0.1577(4) 0.8096(2) 0.0339(7) Uani 0.369(4) 1 d PDU B 1
H6A1 H 0.5971 0.2673 0.8334 0.041 Uiso 0.369(4) 1 calc PR B 1
H6A2 H 0.7213 0.0485 0.8236 0.041 Uiso 0.369(4) 1 calc PR B 1
C5A C 0.4087(11) 0.1233(9) 0.8710(6) 0.0321(9) Uani 0.369(4) 1 d PDU B 1
H5A1 H 0.4089 0.1297 0.9438 0.039 Uiso 0.369(4) 1 calc PR B 1
H5A2 H 0.2797 0.2204 0.8484 0.039 Uiso 0.369(4) 1 calc PR B 1
C4A C 0.433(3) -0.069(3) 0.851(2) 0.0370(19) Uani 0.369(4) 1 d PDU B 1
H4A1 H 0.4303 -0.0734 0.7785 0.044 Uiso 0.369(4) 1 calc PR B 1
H4A2 H 0.5645 -0.1646 0.8716 0.044 Uiso 0.369(4) 1 calc PR B 1
C3A C 0.2684(14) -0.1159(11) 0.9084(7) 0.0383(10) Uani 0.369(4) 1 d PDU B 1
H3A1 H 0.2695 -0.1081 0.9811 0.046 Uiso 0.369(4) 1 calc PR B 1
H3A2 H 0.1374 -0.0205 0.8873 0.046 Uiso 0.369(4) 1 calc PR B 1
C2A C 0.285(2) -0.3039(17) 0.8940(12) 0.078(2) Uani 0.369(4) 1 d PDU B 1
H2A1 H 0.4167 -0.4001 0.9136 0.094 Uiso 0.369(4) 1 calc PR B 1
H2A2 H 0.2785 -0.3112 0.8219 0.094 Uiso 0.369(4) 1 calc PR B 1
C1A C 0.117(4) -0.346(4) 0.956(2) 0.060(3) Uani 0.369(4) 1 d PDU B 1
H1A1 H 0.1259 -0.4635 0.9382 0.091 Uiso 0.369(4) 1 calc PR B 1
H1A2 H -0.0136 -0.2454 0.9419 0.091 Uiso 0.369(4) 1 calc PR B 1
H1A3 H 0.1342 -0.3565 1.0280 0.091 Uiso 0.369(4) 1 calc PR B 1
C6B C 0.5936(4) 0.1577(4) 0.8096(2) 0.0339(7) Uani 0.631(4) 1 d PDU B 2
H6B1 H 0.4779 0.2573 0.8439 0.041 Uiso 0.631(4) 1 calc PR B 2
H6B2 H 0.7173 0.1633 0.8238 0.041 Uiso 0.631(4) 1 calc PR B 2
C5B C 0.6000(7) -0.0315(5) 0.8505(4) 0.0321(9) Uani 0.631(4) 1 d PDU B 2
H5B1 H 0.6362 -0.0588 0.9208 0.039 Uiso 0.631(4) 1 calc PR B 2
H5B2 H 0.7049 -0.1293 0.8103 0.039 Uiso 0.631(4) 1 calc PR B 2
C4B C 0.3978(16) -0.0363(13) 0.8472(10) 0.0370(19) Uani 0.631(4) 1 d PDU B 2
H4B1 H 0.2894 0.0778 0.8740 0.044 Uiso 0.631(4) 1 calc PR B 2
H4B2 H 0.3761 -0.0363 0.7763 0.044 Uiso 0.631(4) 1 calc PR B 2
C3B C 0.3842(8) -0.2056(7) 0.9074(4) 0.0383(10) Uani 0.631(4) 1 d PDU B 2
H3B1 H 0.4926 -0.3197 0.8806 0.046 Uiso 0.631(4) 1 calc PR B 2
H3B2 H 0.4062 -0.2057 0.9783 0.046 Uiso 0.631(4) 1 calc PR B 2
C2B C 0.1887(13) -0.2104(12) 0.9043(7) 0.078(2) Uani 0.631(4) 1 d PDU B 2
H2B1 H 0.1755 -0.2272 0.8347 0.094 Uiso 0.631(4) 1 calc PR B 2
H2B2 H 0.0799 -0.0888 0.9220 0.094 Uiso 0.631(4) 1 calc PR B 2
C1B C 0.159(2) -0.366(2) 0.9760(11) 0.060(3) Uani 0.631(4) 1 d PDU B 2
H1B1 H 0.0261 -0.3587 0.9706 0.091 Uiso 0.631(4) 1 calc PR B 2
H1B2 H 0.1706 -0.3506 1.0454 0.091 Uiso 0.631(4) 1 calc PR B 2
H1B3 H 0.2622 -0.4879 0.9573 0.091 Uiso 0.631(4) 1 calc PR B 2
C7 C 0.7310(4) 0.1290(3) 0.6317(2) 0.0284(6) Uani 1 1 d . B .
C8 C 0.5145(4) 0.2459(3) 0.4857(2) 0.0285(6) Uani 1 1 d . B .
C9 C 0.5130(4) 0.3473(3) 0.3926(2) 0.0297(6) Uani 1 1 d . . .
H9 H 0.6272 0.3677 0.3667 0.036 Uiso 1 1 calc R B .
C10 C 0.3466(4) 0.4184(4) 0.3378(2) 0.0319(7) Uani 1 1 d . B .
H10 H 0.3463 0.4869 0.2746 0.038 Uiso 1 1 calc R . .
C11 C 0.1790(4) 0.3878(3) 0.3770(2) 0.0301(6) Uani 1 1 d . . .
C12 C 0.1801(4) 0.2871(3) 0.4692(2) 0.0302(6) Uani 1 1 d . B .
H12 H 0.0655 0.2674 0.4952 0.036 Uiso 1 1 calc R . .
C13 C 0.3472(4) 0.2148(3) 0.5238(2) 0.0286(6) Uani 1 1 d . . .
H13 H 0.3478 0.1448 0.5865 0.034 Uiso 1 1 calc R B .
C14 C 0.0012(4) 0.4654(4) 0.3218(2) 0.0330(7) Uani 1 1 d . B .

loop_
_atom_site_aniso_label
_atom_site_aniso_U_11
_atom_site_aniso_U_22
_atom_site_aniso_U_33
_atom_site_aniso_U_23
_atom_site_aniso_U_13
_atom_site_aniso_U_12
S1 0.0199(4) 0.0200(4) 0.0608(6) -0.0135(3) -0.0118(3) 0.0029(3)
N1 0.0206(11) 0.0126(9) 0.0491(16) -0.0053(8) -0.0103(9) -0.0001(8)
N2 0.0186(11) 0.0141(10) 0.0501(16) -0.0122(9) -0.0042(9) -0.0005(8)
N3 0.0238(13) 0.0327(13) 0.0548(18) -0.0171(11) -0.0066(10) -0.0039(11)
C6A 0.0324(15) 0.0211(12) 0.0477(19) -0.0039(11) -0.0116(12) -0.0086(11)
C5A 0.033(2) 0.0130(15) 0.041(2) -0.0051(13) -0.0086(15) 0.0000(15)
C4A 0.038(4) 0.020(4) 0.052(2) 0.001(3) -0.019(3) -0.008(4)
C3A 0.050(3) 0.022(2) 0.044(3) -0.0030(18) -0.018(2) -0.0128(17)
C2A 0.091(5) 0.063(4) 0.111(5) 0.041(4) -0.059(4) -0.059(4)
C1A 0.070(6) 0.034(4) 0.084(7) 0.016(3) -0.025(4) -0.030(5)
C6B 0.0324(15) 0.0211(12) 0.0477(19) -0.0039(11) -0.0116(12) -0.0086(11)
C5B 0.033(2) 0.0130(15) 0.041(2) -0.0051(13) -0.0086(15) 0.0000(15)
C4B 0.038(4) 0.020(4) 0.052(2) 0.001(3) -0.019(3) -0.008(4)
C3B 0.050(3) 0.022(2) 0.044(3) -0.0030(18) -0.018(2) -0.0128(17)
C2B 0.091(5) 0.063(4) 0.111(5) 0.041(4) -0.059(4) -0.059(4)
C1B 0.070(6) 0.034(4) 0.084(7) 0.016(3) -0.025(4) -0.030(5)
C7 0.0218(13) 0.0088(10) 0.0518(19) -0.0091(9) -0.0081(11) -0.0010(9)
C8 0.0197(13) 0.0101(10) 0.0512(18) -0.0132(10) -0.0053(10) 0.0012(10)
C9 0.0208(13) 0.0153(11) 0.0513(18) -0.0122(10) -0.0046(11) -0.0033(10)
C10 0.0266(14) 0.0175(11) 0.0493(19) -0.0101(10) -0.0075(11) -0.0042(11)
C11 0.0204(13) 0.0152(11) 0.0517(19) -0.0151(10) -0.0068(11) -0.0005(10)
C12 0.0188(12) 0.0160(11) 0.0536(19) -0.0152(10) -0.0043(11) -0.0019(10)
C13 0.0213(13) 0.0134(10) 0.0491(18) -0.0137(10) -0.0052(11) -0.0023(10)
C14 0.0255(14) 0.0216(12) 0.0480(18) -0.0159(11) -0.0031(11) -0.0029(11)

loop_
_atom_type_symbol
_atom_type_description
_atom_type_scat_dispersion_real
_atom_type_scat_dispersion_imag
_atom_type_scat_source
C C 0.0033 0.0016 'International Tables Vol C Tables 4.2.6.8 and 6.1.1.4'
N N 0.0061 0.0033 'International Tables Vol C Tables 4.2.6.8 and 6.1.1.4'
S S 0.1246 0.1234 'International Tables Vol C Tables 4.2.6.8 and 6.1.1.4'
H H 0.0000 0.0000 'International Tables Vol C Tables 4.2.6.8 and 6.1.1.4'

loop_
_geom_angle_atom_site_label_1
_geom_angle_atom_site_label_2
_geom_angle_atom_site_label_3
_geom_angle
C7 N1 C6A 124.3(2)
C7 N1 H1 117.9
C6A N1 H1 117.9
C7 N2 C8 130.5(2)
C7 N2 H2 114.7
C8 N2 H2 114.7
N1 C6A C5A 111.9(3)
N1 C6A H6A1 109.2
C5A C6A H6A1 109.2
N1 C6A H6A2 109.2
C5A C6A H6A2 109.2
H6A1 C6A H6A2 107.9
C4A C5A C6A 108.7(8)
C4A C5A H5A1 110.0
C6A C5A H5A1 110.0
C4A C5A H5A2 110.0
C6A C5A H5A2 110.0
H5A1 C5A H5A2 108.3
C3A C4A C5A 112.4(15)
C3A C4A H4A1 109.1
C5A C4A H4A1 109.1
C3A C4A H4A2 109.1
C5A C4A H4A2 109.1
H4A1 C4A H4A2 107.9
C2A C3A C4A 115.1(11)
C2A C3A H3A1 108.5
C4A C3A H3A1 108.5
C2A C3A H3A2 108.5
C4A C3A H3A2 108.5
H3A1 C3A H3A2 107.5
C3A C2A C1A 112.9(17)
C3A C2A H2A1 109.0
C1A C2A H2A1 109.0
C3A C2A H2A2 109.0
C1A C2A H2A2 109.0
H2A1 C2A H2A2 107.8
C2A C1A H1A1 109.5
C2A C1A H1A2 109.5
H1A1 C1A H1A2 109.5
C2A C1A H1A3 109.5
H1A1 C1A H1A3 109.5
H1A2 C1A H1A3 109.5
C4B C5B H5B1 109.3
C4B C5B H5B2 109.3
H5B1 C5B H5B2 107.9
C3B C4B C5B 113.1(8)
C3B C4B H4B1 109.0
C5B C4B H4B1 109.0
C3B C4B H4B2 109.0
C5B C4B H4B2 109.0
H4B1 C4B H4B2 107.8
C2B C3B C4B 113.2(6)
C2B C3B H3B1 108.9
C4B C3B H3B1 108.9
C2B C3B H3B2 108.9
C4B C3B H3B2 108.9
H3B1 C3B H3B2 107.8
C3B C2B C1B 114.5(6)
C3B C2B H2B1 108.6
C1B C2B H2B1 108.6
C3B C2B H2B2 108.6
C1B C2B H2B2 108.6
H2B1 C2B H2B2 107.6
C2B C1B H1B1 109.5
C2B C1B H1B2 109.5
H1B1 C1B H1B2 109.5
C2B C1B H1B3 109.5
H1B1 C1B H1B3 109.5
H1B2 C1B H1B3 109.5
N1 C7 N2 119.1(2)
N1 C7 S1 122.8(2)
N2 C7 S1 118.1(2)
C13 C8 C9 119.8(2)
C13 C8 N2 123.9(3)
C9 C8 N2 116.2(2)
C10 C9 C8 120.7(3)
C10 C9 H9 119.6
C8 C9 H9 119.6
C9 C10 C11 119.0(3)
C9 C10 H10 120.5
C11 C10 H10 120.5
C12 C11 C10 120.4(3)
C12 C11 C14 119.8(2)
C10 C11 C14 119.8(3)
C11 C12 C13 120.6(3)
C11 C12 H12 119.7
C13 C12 H12 119.7
C12 C13 C8 119.5(3)
C12 C13 H13 120.3
C8 C13 H13 120.3
N3 C14 C11 178.1(3)

loop_
_geom_bond_atom_site_label_1
_geom_bond_atom_site_label_2
_geom_bond_distance
S1 C7 1.700(3)
N1 C7 1.334(4)
N1 C6A 1.463(4)
N1 H1 0.8800
N2 C7 1.368(4)
N2 C8 1.416(3)
N2 H2 0.8800
N3 C14 1.139(4)
C6A C5A 1.622(8)
C6A H6A1 0.9900
C6A H6A2 0.9900
C5A C4A 1.535(16)
C5A H5A1 0.9900
C5A H5A2 0.9900
C4A C3A 1.519(15)
C4A H4A1 0.9900
C4A H4A2 0.9900
C3A C2A 1.501(12)
C3A H3A1 0.9900
C3A H3A2 0.9900
C2A C1A 1.546(16)
C2A H2A1 0.9900
C2A H2A2 0.9900
C1A H1A1 0.9800
C1A H1A2 0.9800
C1A H1A3 0.9800
C5B C4B 1.534(10)
C5B H5B1 0.9900
C5B H5B2 0.9900
C4B C3B 1.526(9)
C4B H4B1 0.9900
C4B H4B2 0.9900
C3B C2B 1.484(8)
C3B H3B1 0.9900
C3B H3B2 0.9900
C2B C1B 1.554(9)
C2B H2B1 0.9900
C2B H2B2 0.9900
C1B H1B1 0.9800
C1B H1B2 0.9800
C1B H1B3 0.9800
C8 C13 1.397(4)
C8 C9 1.400(4)
C9 C10 1.387(4)
C9 H9 0.9500
C10 C11 1.402(4)
C10 H10 0.9500
C11 C12 1.388(4)
C11 C14 1.455(4)
C12 C13 1.389(4)
C12 H12 0.9500
C13 H13 0.9500

loop_
_geom_hbond_atom_site_label_D
_geom_hbond_atom_site_label_H
_geom_hbond_atom_site_label_A
_geom_hbond_distance_DH
_geom_hbond_distance_HA
_geom_hbond_distance_DA
_geom_hbond_angle_DHA
_geom_hbond_site_symmetry_A
N1 H1 N3 0.88 2.27 3.029(3) 144.0 2_566
N2 H2 S1 0.88 2.52 3.327(3) 152.0 2_756

loop_
_geom_torsion_atom_site_label_1
_geom_torsion_atom_site_label_2
_geom_torsion_atom_site_label_3
_geom_torsion_atom_site_label_4
_geom_torsion
C7 N1 C6A C5A -144.3(3)
N1 C6A C5A C4A 71.6(12)
C6A C5A C4A C3A 178.4(13)
C5A C4A C3A C2A -179.0(13)
C4A C3A C2A C1A 178.3(16)
C5B C4B C3B C2B 179.9(8)
C4B C3B C2B C1B -172.3(11)
C6A N1 C7 N2 -178.8(2)
C6A N1 C7 S1 -0.3(3)
C8 N2 C7 N1 -9.5(4)
C8 N2 C7 S1 171.9(2)
C7 N2 C8 C13 -33.3(4)
C7 N2 C8 C9 151.4(3)
C13 C8 C9 C10 0.3(4)
N2 C8 C9 C10 175.9(2)
C8 C9 C10 C11 0.2(4)
C9 C10 C11 C12 -0.3(4)
C9 C10 C11 C14 178.4(2)
C10 C11 C12 C13 -0.2(4)
C14 C11 C12 C13 -178.8(2)
C11 C12 C13 C8 0.7(4)
C9 C8 C13 C12 -0.8(4)
N2 C8 C13 C12 -175.9(2)
